data_4321433
loop_
_publ_author_name
'N\'uria Duran'
'William Clegg'
'Lourdes Cucurull-S\'anchez'
'Robert A. Coxall'
'Hermas R. Jim\'enez'
'Jos\'e-Mar\'ia Moratal'
'Francesc Lloret'
'Pilar Gonz\'alez-Duarte'

_publ_section_title
;
 Unprecedented Stabilization of Cobalt(II) in a Tetrahedral S2O2
 Environment: The Use of a Redox-Noninnocent Ligand
;
_journal_name_full 'Inorganic Chemistry'
_journal_page_first 4821
_journal_page_last 4832
_journal_paper_doi 10.1021/ic000223q
_journal_volume 39
_journal_year 2000
_chemical_formula_sum 'C72 H108 Co2 N3 Na3 O18 S6'
_chemical_formula_weight 1682.80
_chemical_name_systematic
;
 ?
;
_space_group_IT_number 167
_symmetry_cell_setting rhombohedral
_symmetry_space_group_name_Hall '-R 3 2"c'
_symmetry_space_group_name_H-M 'R -3 c :H'
_atom_sites_solution_hydrogens geom
_atom_sites_solution_primary direct
_atom_sites_solution_secondary difmap
_audit_creation_method SHELXL
_cell_angle_alpha 90.00
_cell_angle_beta 90.00
_cell_angle_gamma 120.00
_cell_formula_units_Z 6
_cell_length_a 16.3925(13)
_cell_length_b 16.3925(13)
_cell_length_c 58.502(5)
_cell_measurement_reflns_used 10256
_cell_measurement_temperature 160(2)
_cell_measurement_theta_max 28.52
_cell_measurement_theta_min 2.26
_cell_volume 13614.2(19)
_computing_cell_refinement 'local programs'
_computing_data_collection 'Siemens SMART'
_computing_data_reduction 'Siemens SAINT'
_computing_molecular_graphics 'Siemens SHELXTL'
_computing_publication_material 'SHELXTL and local programs'
_computing_structure_refinement 'SHELXL-93 (Sheldrick, 1993)'
_computing_structure_solution 'SHELXS-86 (Sheldrick, 1990)'
_diffrn_ambient_temperature 160(2)
_diffrn_measurement_device 'Siemens SMART CCD diffractometer'
_diffrn_measurement_method '\w rotation with narrow frames'
_diffrn_radiation_monochromator graphite
_diffrn_radiation_source 'fine-focus sealed tube'
_diffrn_radiation_type MoK\a
_diffrn_radiation_wavelength 0.71073
_diffrn_reflns_av_R_equivalents 0.1053
_diffrn_reflns_av_sigmaI/netI 0.0457
_diffrn_reflns_limit_h_max 21
_diffrn_reflns_limit_h_min -21
_diffrn_reflns_limit_k_max 20
_diffrn_reflns_limit_k_min -19
_diffrn_reflns_limit_l_max 75
_diffrn_reflns_limit_l_min -54
_diffrn_reflns_number 26309
_diffrn_reflns_theta_max 28.52
_diffrn_reflns_theta_min 1.59
_diffrn_standards_decay_% 0
_diffrn_standards_number 0
_exptl_absorpt_coefficient_mu 0.577
_exptl_absorpt_correction_T_max 0.890
_exptl_absorpt_correction_T_min 0.615
_exptl_absorpt_correction_type empirical
_exptl_crystal_colour black
_exptl_crystal_density_diffrn 1.232
_exptl_crystal_description block
_exptl_crystal_F_000 5328
_exptl_crystal_size_max 0.50
_exptl_crystal_size_mid 0.50
_exptl_crystal_size_min 0.40
_refine_diff_density_max 0.633
_refine_diff_density_min -0.415
_refine_diff_density_rms 0.075
_refine_ls_extinction_coef 0.00006(2)
_refine_ls_extinction_expression Fc^*^=kFc[1+0.001xFc^2^\l^3^/sin(2\q)]^-1/4^
_refine_ls_extinction_method SHELXL
_refine_ls_goodness_of_fit_all 1.173
_refine_ls_goodness_of_fit_obs 1.152
_refine_ls_matrix_type full
_refine_ls_number_parameters 176
_refine_ls_number_reflns 3642
_refine_ls_number_restraints 3
_refine_ls_restrained_S_all 1.198
_refine_ls_restrained_S_obs 1.152
_refine_ls_R_factor_all 0.0861
_refine_ls_R_factor_obs 0.0548
_refine_ls_shift/esd_max 0.000
_refine_ls_shift/esd_mean 0.000
_refine_ls_structure_factor_coef Fsqd
_refine_ls_weighting_details 'w=1/[\s^2^(Fo^2^)+(0.0512P)^2^+45.3756P] where P=(Fo^2^+2Fc^2^)/3'
_refine_ls_weighting_scheme calc
_refine_ls_wR_factor_all 0.1573
_refine_ls_wR_factor_obs 0.1278
_reflns_number_observed 2649
_reflns_number_total 3658
_reflns_observed_criterion >2sigma(I)
_cod_data_source_file ic000223q_3.cif
_cod_data_source_block compound4
_cod_depositor_comments
;
The following automatic conversions were performed:

'_refine_ls_weighting_scheme' value 'calc
w=1/[\s^2^(Fo^2^)+(0.0512P)^2^+45.3756P] where P=(Fo^2^+2Fc^2^)/3'
was changed to 'calc'. New tag '_refine_ls_weighting_details' was
created. The value of the new tag was set to
'w=1/[\s^2^(Fo^2^)+(0.0512P)^2^+45.3756P] where P=(Fo^2^+2Fc^2^)/3'.

Automatic conversion script
Id: cif_fix_values 3143 2015-03-26 13:38:13Z robertas 
;
_cod_original_sg_symbol_H-M 'R -3 c'
_cod_database_code 4321433

loop_
_symmetry_equiv_pos_as_xyz
'x, y, z'
'-y, x-y, z'
'-x+y, -x, z'
'y, x, -z+1/2'
'x-y, -y, -z+1/2'
'-x, -x+y, -z+1/2'
'x+2/3, y+1/3, z+1/3'
'-y+2/3, x-y+1/3, z+1/3'
'-x+y+2/3, -x+1/3, z+1/3'
'y+2/3, x+1/3, -z+5/6'
'x-y+2/3, -y+1/3, -z+5/6'
'-x+2/3, -x+y+1/3, -z+5/6'
'x+1/3, y+2/3, z+2/3'
'-y+1/3, x-y+2/3, z+2/3'
'-x+y+1/3, -x+2/3, z+2/3'
'y+1/3, x+2/3, -z+7/6'
'x-y+1/3, -y+2/3, -z+7/6'
'-x+1/3, -x+y+2/3, -z+7/6'
'-x, -y, -z'
'y, -x+y, -z'
'x-y, x, -z'
'-y, -x, z-1/2'
'-x+y, y, z-1/2'
'x, x-y, z-1/2'
'-x+2/3, -y+1/3, -z+1/3'
'y+2/3, -x+y+1/3, -z+1/3'
'x-y+2/3, x+1/3, -z+1/3'
'-y+2/3, -x+1/3, z-1/6'
'-x+y+2/3, y+1/3, z-1/6'
'x+2/3, x-y+1/3, z-1/6'
'-x+1/3, -y+2/3, -z+2/3'
'y+1/3, -x+y+2/3, -z+2/3'
'x-y+1/3, x+2/3, -z+2/3'
'-y+1/3, -x+2/3, z+1/6'
'-x+y+1/3, y+2/3, z+1/6'
'x+1/3, x-y+2/3, z+1/6'

loop_
_atom_site_aniso_label
_atom_site_aniso_U_11
_atom_site_aniso_U_22
_atom_site_aniso_U_33
_atom_site_aniso_U_23
_atom_site_aniso_U_13
_atom_site_aniso_U_12
Co 0.0339(3) 0.0339(3) 0.0220(3) 0.000 0.000 0.01694(13)
S 0.0355(4) 0.0440(4) 0.0275(3) -0.0036(3) -0.0021(3) 0.0201(3)
O1 0.0441(12) 0.0424(12) 0.0251(10) -0.0025(8) -0.0013(9) 0.0237(10)
O2 0.069(2) 0.0489(14) 0.0322(11) -0.0089(10) -0.0012(11) 0.0342(13)
C1 0.037(2) 0.034(2) 0.0324(14) -0.0040(12) -0.0011(12) 0.0143(13)
C2 0.041(2) 0.045(2) 0.0324(15) -0.0001(13) 0.0010(13) 0.0238(15)
C3 0.051(2) 0.041(2) 0.042(2) -0.0038(14) -0.0052(15) 0.024(2)
C4 0.069(3) 0.046(2) 0.050(2) 0.003(2) -0.004(2) 0.035(2)
C5 0.068(3) 0.064(2) 0.043(2) 0.007(2) -0.002(2) 0.040(2)
C6 0.048(2) 0.056(2) 0.0344(15) -0.0012(15) -0.0017(14) 0.032(2)
C7 0.035(2) 0.044(2) 0.0347(14) 0.0005(13) 0.0024(12) 0.0201(14)
Na1 0.0402(10) 0.0402(10) 0.0247(12) 0.000 0.000 0.0201(5)
Na2 0.0471(8) 0.0471(8) 0.0284(10) 0.000 0.000 0.0236(4)
O3 0.095(2) 0.073(2) 0.0338(12) -0.0009(12) 0.0035(13) 0.054(2)
C8 0.152(5) 0.102(4) 0.037(2) -0.005(2) 0.009(3) 0.077(4)
N1 0.040(2) 0.052(2) 0.056(2) 0.0090(9) 0.018(2) 0.0202(11)
C9 0.040(2) 0.075(3) 0.055(2) 0.001(2) 0.007(2) 0.026(2)
C10 0.066(3) 0.121(4) 0.083(3) 0.034(3) 0.015(2) 0.057(3)
C11 0.069(3) 0.059(3) 0.083(3) 0.026(2) 0.034(2) 0.030(2)
C12 0.120(5) 0.154(6) 0.141(6) 0.102(5) 0.056(4) 0.085(5)

loop_
_atom_site_label
_atom_site_type_symbol
_atom_site_fract_x
_atom_site_fract_y
_atom_site_fract_z
_atom_site_U_iso_or_equiv
_atom_site_thermal_displace_type
_atom_site_occupancy
_atom_site_calc_flag
_atom_site_refinement_flags
_atom_site_disorder_group
Co Co 0.0000 0.0000 0.058007(10) 0.0299(2) Uani 1 d S .
S S -0.11565(5) -0.00806(6) 0.036565(12) 0.0355(2) Uani 1 d . .
O1 O -0.0118(2) 0.08685(15) 0.07928(3) 0.0363(5) Uani 1 d . .
O2 O -0.0497(2) 0.1880(2) 0.09352(4) 0.0478(6) Uani 1 d . .
C1 C -0.0365(2) 0.1484(2) 0.07680(5) 0.0359(6) Uani 1 d . .
C2 C -0.0538(2) 0.1755(2) 0.05344(5) 0.0381(7) Uani 1 d . .
C3 C -0.0448(3) 0.2642(2) 0.05089(6) 0.0446(8) Uani 1 d . .
H3 H -0.0219(3) 0.3069(2) 0.06339(6) 0.053 Uiso 1 calc R .
C4 C -0.0679(3) 0.2919(3) 0.03092(6) 0.0522(9) Uani 1 d . .
H4 H -0.0573(3) 0.3541(3) 0.02928(6) 0.063 Uiso 1 calc R .
C5 C -0.1071(3) 0.2274(3) 0.01315(6) 0.0555(9) Uani 1 d . .
H5 H -0.1259(3) 0.2450(3) -0.00048(6) 0.067 Uiso 1 calc R .
C6 C -0.1192(2) 0.1376(3) 0.01507(5) 0.0439(8) Uani 1 d . .
H6 H -0.1460(2) 0.0944(3) 0.00275(5) 0.053 Uiso 1 calc R .
C7 C -0.0919(2) 0.1102(2) 0.03512(5) 0.0374(7) Uani 1 d . .
Na1 Na 0.0000 0.0000 0.0000 0.0350(6) Uani 1 d S .
Na2 Na 0.0000 0.0000 0.11166(3) 0.0409(5) Uani 1 d S .
O3 O -0.0566(2) 0.0882(2) 0.13061(4) 0.0621(8) Uani 1 d . .
H3A H -0.0466(35) 0.1260(34) 0.1215(8) 0.074 Uiso 1 d . .
C8 C -0.0528(5) 0.1266(4) 0.15203(7) 0.091(2) Uani 1 d . .
H8A H -0.1108(46) 0.0855(53) 0.1605(10) 0.137 Uiso 0.38(7) calc PR .
H8B H -0.0463(105) 0.1890(44) 0.15024(7) 0.137 Uiso 0.38(7) calc PR .
H8C H 0.0015(61) 0.1325(98) 0.1605(10) 0.137 Uiso 0.38(7) calc PR .
H8D H 0.0070(45) 0.1858(54) 0.1537(10) 0.137 Uiso 0.62(7) calc PR .
H8E H -0.0574(106) 0.0823(45) 0.16390(7) 0.137 Uiso 0.62(7) calc PR .
H8F H -0.1052(61) 0.1389(97) 0.1536(10) 0.137 Uiso 0.62(7) calc PR .
N1 N -0.3333 -0.0188(3) 0.0833 0.0510(10) Uani 1 d S .
C9 C -0.2556(3) -0.0322(3) 0.09302(7) 0.0576(10) Uani 1 d . .
H9A H -0.2065(3) 0.0284(3) 0.09952(7) 0.069 Uiso 1 calc R .
H9B H -0.2264(3) -0.0489(3) 0.08037(7) 0.069 Uiso 1 calc R .
C10 C -0.2868(4) -0.1072(4) 0.11130(9) 0.086(2) Uani 1 d . .
H10A H -0.2316(4) -0.1073(20) 0.1177(5) 0.128 Uiso 1 calc R .
H10B H -0.3295(23) -0.1690(5) 0.1046(2) 0.128 Uiso 1 calc R .
H10C H -0.3196(26) -0.0938(16) 0.1235(3) 0.128 Uiso 1 calc R .
C11 C -0.2886(3) 0.0547(3) 0.06473(8) 0.0710(13) Uani 1 d . .
H11A H -0.2554(3) 0.0345(3) 0.05401(8) 0.085 Uiso 1 calc R .
H11B H -0.2409(3) 0.1147(3) 0.07178(8) 0.085 Uiso 1 calc R .
C12 C -0.3572(5) 0.0727(5) 0.05119(12) 0.131(3) Uani 1 d . .
H12A H -0.4032(26) 0.0145(13) 0.0435(8) 0.197 Uiso 1 calc R .
H12B H -0.3225(7) 0.1217(31) 0.0397(7) 0.197 Uiso 1 calc R .
H12C H -0.3900(31) 0.0935(40) 0.0616(2) 0.197 Uiso 1 calc R .
N2 N -0.3333 0.3333 0.0833 0.252(13) Uiso 0.65(2) d SPD .
C13 C -0.3366(83) 0.3897(66) 0.1073(8) 0.252(13) Uiso 0.216(6) d PD .
C14 C -0.3333 0.3333 0.1255(6) 0.252(13) Uiso 0.65(2) d SPD .
C15 C -0.4278(39) 0.2610(53) 0.0677(8) 0.252(13) Uiso 0.216(6) d PD .
C16 C -0.4856(23) 0.1811(23) 0.0833 0.252(13) Uiso 0.433(12) d SPD .

loop_
_atom_type_symbol
_atom_type_description
_atom_type_scat_dispersion_real
_atom_type_scat_dispersion_imag
_atom_type_scat_source
C C 0.0033 0.0016 'International Tables Vol C Tables 4.2.6.8 and 6.1.1.4'
H H 0.0000 0.0000 'International Tables Vol C Tables 4.2.6.8 and 6.1.1.4'
N N 0.0061 0.0033 'International Tables Vol C Tables 4.2.6.8 and 6.1.1.4'
O O 0.0106 0.0060 'International Tables Vol C Tables 4.2.6.8 and 6.1.1.4'
Na Na 0.0362 0.0249 'International Tables Vol C Tables 4.2.6.8 and 6.1.1.4'
S S 0.1246 0.1234 'International Tables Vol C Tables 4.2.6.8 and 6.1.1.4'
Co Co 0.3494 0.9721 'International Tables Vol C Tables 4.2.6.8 and 6.1.1.4'

loop_
_geom_angle_atom_site_label_1
_geom_angle_atom_site_label_2
_geom_angle_atom_site_label_3
_geom_angle
_geom_angle_site_symmetry_1
_geom_angle_site_symmetry_3
_geom_angle_publ_flag
O1 Co O1 84.41(9) 2 3 ?
O1 Co O1 84.41(9) 2 . ?
O1 Co O1 84.41(9) 3 . ?
O1 Co S 93.60(6) 2 . ?
O1 Co S 174.78(7) 3 . ?
O1 Co S 90.61(6) . . ?
O1 Co S 174.78(7) 2 3 ?
O1 Co S 90.60(6) 3 3 ?
O1 Co S 93.61(6) . 3 ?
S Co S 91.24(3) . 3 ?
O1 Co S 90.60(6) 2 2 ?
O1 Co S 93.60(6) 3 2 ?
O1 Co S 174.78(7) . 2 ?
S Co S 91.24(3) . 2 ?
S Co S 91.24(3) 3 2 ?
C7 S Co 104.30(10) . . ?
C7 S Na1 97.90(10) . . ?
Co S Na1 83.78(3) . . ?
C1 O1 Co 133.4(2) . . ?
C1 O1 Na2 134.7(2) . . ?
Co O1 Na2 90.22(9) . . ?
O2 C1 O1 121.9(3) . . ?
O2 C1 C2 116.7(3) . . ?
O1 C1 C2 121.4(3) . . ?
C3 C2 C7 118.9(3) . . ?
C3 C2 C1 117.9(3) . . ?
C7 C2 C1 122.5(3) . . ?
C4 C3 C2 122.2(3) . . ?
C3 C4 C5 118.9(3) . . ?
C6 C5 C4 120.8(3) . . ?
C5 C6 C7 120.4(3) . . ?
C6 C7 C2 118.6(3) . . ?
C6 C7 S 117.2(2) . . ?
C2 C7 S 124.1(2) . . ?
S Na1 S 68.61(2) 20 21 ?
S Na1 S 111.39(2) 20 3 ?
S Na1 S 180.0 21 3 ?
S Na1 S 180.0 20 2 ?
S Na1 S 111.39(2) 21 2 ?
S Na1 S 68.61(2) 3 2 ?
S Na1 S 68.61(2) 20 19 ?
S Na1 S 68.61(2) 21 19 ?
S Na1 S 111.39(2) 3 19 ?
S Na1 S 111.39(2) 2 19 ?
S Na1 S 111.39(2) 20 . ?
S Na1 S 111.39(2) 21 . ?
S Na1 S 68.61(2) 3 . ?
S Na1 S 68.61(2) 2 . ?
S Na1 S 180.0 19 . ?
O3 Na2 O3 99.57(10) 2 . ?
O3 Na2 O3 99.56(10) 2 3 ?
O3 Na2 O3 99.56(10) . 3 ?
O3 Na2 O1 140.27(10) 2 . ?
O3 Na2 O1 80.57(8) . . ?
O3 Na2 O1 119.74(9) 3 . ?
O3 Na2 O1 80.57(8) 2 2 ?
O3 Na2 O1 119.74(9) . 2 ?
O3 Na2 O1 140.26(10) 3 2 ?
O1 Na2 O1 65.92(9) . 2 ?
O3 Na2 O1 119.74(9) 2 3 ?
O3 Na2 O1 140.27(10) . 3 ?
O3 Na2 O1 80.56(8) 3 3 ?
O1 Na2 O1 65.92(9) . 3 ?
O1 Na2 O1 65.91(9) 2 3 ?
H3A O3 C8 108.6(36) . . ?
H3A O3 Na2 100.1(36) . . ?
C8 O3 Na2 139.7(3) . . ?
C9 N1 C9 110.7(4) 18_444 . ?
C9 N1 C11 110.6(2) 18_444 . ?
C9 N1 C11 106.2(2) . . ?
C9 N1 C11 106.2(2) 18_444 18_444 ?
C9 N1 C11 110.6(2) . 18_444 ?
C11 N1 C11 112.7(4) . 18_444 ?
N1 C9 C10 114.6(3) . . ?
N1 C11 C12 114.8(4) . . ?
C15 N2 C15 93.0(27) . 2_565 ?
C15 N2 C15 93.0(27) . 3_455 ?
C15 N2 C15 93.0(27) 2_565 3_455 ?
C15 N2 C15 110.4(66) . 17_554 ?
C15 N2 C15 151.6(70) 2_565 17_554 ?
C15 N2 C15 70.6(44) 3_455 17_554 ?
C15 N2 C15 70.6(44) . 16_454 ?
C15 N2 C15 110.4(66) 2_565 16_454 ?
C15 N2 C15 151.6(70) 3_455 16_454 ?
C15 N2 C15 93.0(26) 17_554 16_454 ?
C15 N2 C15 151.6(69) . 18_444 ?
C15 N2 C15 70.6(44) 2_565 18_444 ?
C15 N2 C15 110.4(66) 3_455 18_444 ?
C15 N2 C15 93.0(26) 17_554 18_444 ?
C15 N2 C15 93.0(27) 16_454 18_444 ?
C15 N2 C13 73.0(45) . 18_444 ?
C15 N2 C13 81.5(48) 2_565 18_444 ?
C15 N2 C13 23.8(36) 3_455 18_444 ?
C15 N2 C13 90.0(19) 17_554 18_444 ?
C15 N2 C13 142.1(33) 16_454 18_444 ?
C15 N2 C13 124.6(33) 18_444 18_444 ?
C15 N2 C13 23.8(36) . 17_554 ?
C15 N2 C13 73.0(45) 2_565 17_554 ?
C15 N2 C13 81.5(48) 3_455 17_554 ?
C15 N2 C13 124.6(32) 17_554 17_554 ?
C15 N2 C13 89.9(19) 16_454 17_554 ?
C15 N2 C13 142.1(33) 18_444 17_554 ?
C13 N2 C13 58.2(35) 18_444 17_554 ?
C15 N2 C13 81.5(48) . 16_454 ?
C15 N2 C13 23.8(36) 2_565 16_454 ?
C15 N2 C13 73.0(45) 3_455 16_454 ?
C15 N2 C13 142.1(33) 17_554 16_454 ?
C15 N2 C13 124.6(32) 16_454 16_454 ?
C15 N2 C13 89.9(19) 18_444 16_454 ?
C13 N2 C13 58.2(35) 18_444 16_454 ?
C13 N2 C13 58.2(35) 17_554 16_454 ?
C15 N2 C13 89.9(19) . 2_565 ?
C15 N2 C13 124.6(32) 2_565 2_565 ?
C15 N2 C13 142.1(33) 3_455 2_565 ?
C15 N2 C13 73.0(45) 17_554 2_565 ?
C15 N2 C13 23.8(36) 16_454 2_565 ?
C15 N2 C13 81.5(48) 18_444 2_565 ?
C13 N2 C13 150.2(83) 18_444 2_565 ?
C13 N2 C13 111.7(45) 17_554 2_565 ?
C13 N2 C13 144.6(66) 16_454 2_565 ?
C15 N2 C13 142.1(33) . 3_455 ?
C15 N2 C13 89.9(19) 2_565 3_455 ?
C15 N2 C13 124.6(33) 3_455 3_455 ?
C15 N2 C13 81.5(48) 17_554 3_455 ?
C15 N2 C13 73.0(45) 16_454 3_455 ?
C15 N2 C13 23.8(36) 18_444 3_455 ?
C13 N2 C13 144.6(67) 18_444 3_455 ?
C13 N2 C13 150.2(83) 17_554 3_455 ?
C13 N2 C13 111.7(44) 16_454 3_455 ?
C13 N2 C13 58.2(35) 2_565 3_455 ?
C15 N2 C13 124.6(33) . . ?
C15 N2 C13 142.1(33) 2_565 . ?
C15 N2 C13 90.0(19) 3_455 . ?
C15 N2 C13 23.8(36) 17_554 . ?
C15 N2 C13 81.5(48) 16_454 . ?
C15 N2 C13 73.0(45) 18_444 . ?
C13 N2 C13 111.8(45) 18_444 . ?
C13 N2 C13 144.6(66) 17_554 . ?
C13 N2 C13 150.2(83) 16_454 . ?
C13 N2 C13 58.2(35) 2_565 . ?
C13 N2 C13 58.2(35) 3_455 . ?
C15 C13 C14 159.1(100) 17_554 . ?
C15 C13 C13 110.9(100) 17_554 2_565 ?
C14 C13 C13 54.8(14) . 2_565 ?
C15 C13 C13 135.6(55) 17_554 3_455 ?
C14 C13 C13 54.8(14) . 3_455 ?
C13 C13 C13 59.998(12) 2_565 3_455 ?
C15 C13 N2 76.6(28) 17_554 . ?
C14 C13 N2 104.1(33) . . ?
C13 C13 N2 60.9(17) 2_565 . ?
C13 C13 N2 60.9(17) 3_455 . ?
C15 C13 C15 120.4(96) 17_554 18_444 ?
C14 C13 C15 73.0(39) . 18_444 ?
C13 C13 C15 73.3(62) 2_565 18_444 ?
C13 C13 C15 18.9(49) 3_455 18_444 ?
N2 C13 C15 53.1(23) . 18_444 ?
C13 C14 C13 70.4(28) . 2_565 ?
C13 C14 C13 70.4(28) . 3_455 ?
C13 C14 C13 70.4(28) 2_565 3_455 ?
C13 C15 C16 143.6(100) 17_554 . ?
C13 C15 N2 79.6(32) 17_554 . ?
C16 C15 N2 104.1(33) . . ?
C13 C15 C15 122.4(100) 17_554 16_454 ?
C16 C15 C15 49.4(17) . 16_454 ?
N2 C15 C15 54.7(22) . 16_454 ?
C13 C15 C13 50.2(100) 17_554 18_444 ?
C16 C15 C13 156.0(32) . 18_444 ?
N2 C15 C13 53.9(23) . 18_444 ?
C15 C15 C13 108.0(22) 16_454 18_444 ?
C15 C16 C15 81.2(34) . 16_454 ?

loop_
_geom_bond_atom_site_label_1
_geom_bond_atom_site_label_2
_geom_bond_distance
_geom_bond_site_symmetry_2
_geom_bond_publ_flag
Co O1 1.972(2) 2 ?
Co O1 1.972(2) 3 ?
Co O1 1.972(2) . ?
Co S 2.2215(8) . ?
Co S 2.2215(8) 3 ?
Co S 2.2216(8) 2 ?
S C7 1.778(3) . ?
S Na1 2.8173(7) . ?
O1 C1 1.270(4) . ?
O1 Na2 2.435(3) . ?
O2 C1 1.251(4) . ?
C1 C2 1.508(4) . ?
C2 C3 1.393(5) . ?
C2 C7 1.420(4) . ?
C3 C4 1.374(5) . ?
C4 C5 1.390(5) . ?
C5 C6 1.389(5) . ?
C6 C7 1.406(4) . ?
Na1 S 2.8171(7) 20 ?
Na1 S 2.8172(7) 21 ?
Na1 S 2.8172(7) 3 ?
Na1 S 2.8172(7) 2 ?
Na1 S 2.8172(7) 19 ?
Na2 O3 2.350(3) 2 ?
Na2 O3 2.350(3) . ?
Na2 O3 2.350(3) 3 ?
Na2 O1 2.435(3) 2 ?
Na2 O1 2.435(3) 3 ?
O3 H3A 0.77(5) . ?
O3 C8 1.390(5) . ?
N1 C9 1.509(5) 18_444 ?
N1 C9 1.509(5) . ?
N1 C11 1.513(5) . ?
N1 C11 1.513(5) 18_444 ?
C9 C10 1.512(6) . ?
C11 C12 1.519(7) . ?
N2 C15 1.68(4) . ?
N2 C15 1.68(4) 2_565 ?
N2 C15 1.68(4) 3_455 ?
N2 C15 1.68(4) 17_554 ?
N2 C15 1.68(4) 16_454 ?
N2 C15 1.68(4) 18_444 ?
N2 C13 1.69(4) 18_444 ?
N2 C13 1.69(4) 17_554 ?
N2 C13 1.69(4) 16_454 ?
N2 C13 1.69(4) 2_565 ?
N2 C13 1.69(4) 3_455 ?
N2 C13 1.69(4) . ?
C13 C15 0.69(11) 17_554 ?
C13 C14 1.43(6) . ?
C13 C13 1.65(10) 2_565 ?
C13 C13 1.65(9) 3_455 ?
C13 C15 2.00(11) 18_444 ?
C14 C13 1.43(6) 2_565 ?
C14 C13 1.43(6) 3_455 ?
C15 C13 0.69(11) 17_554 ?
C15 C16 1.49(6) . ?
C15 C15 1.94(11) 16_454 ?
C15 C13 2.00(11) 18_444 ?
C16 C15 1.49(6) 16_454 ?
